data_7242828
loop_
_publ_author_name
'Vulpe, Elena'
'Grosjean, Sylvain'
'Hassan, Zahid'
'Bulach, V\'eronique'
'Hosseini, Mir Wais'
'Br\"ase, Stefan'

_publ_section_title
;
 Halogen-bonded one-dimensional chains of functionalized ditopic
 bipyridines co-crystallized with mono-, di-, and triiodofluorobenzenes
;
_journal_issue 24
_journal_name_full CrystEngComm
_journal_page_first 4247
_journal_page_last 4251
_journal_paper_doi 10.1039/D1CE00494H
_journal_volume 23
_journal_year 2021
_chemical_formula_sum 'C24 H16 F4 I2 N2'
_chemical_formula_weight 662.19
_space_group_IT_number 2
_space_group_name_Hall '-P 1'
_space_group_name_H-M_alt 'P -1'
_symmetry_cell_setting triclinic
_symmetry_space_group_name_H-M 'P -1'
_atom_sites_solution_hydrogens geom
_atom_sites_solution_primary direct
_atom_sites_solution_secondary difmap
_audit_creation_method SHELXL-97
_audit_update_record
;
2021-04-12 deposited with the CCDC.	2021-05-13 downloaded from the CCDC.
;
_cell_angle_alpha 67.043(2)
_cell_angle_beta 74.8130(19)
_cell_angle_gamma 69.918(2)
_cell_formula_units_Z 1
_cell_length_a 6.8990(6)
_cell_length_b 9.0065(8)
_cell_length_c 10.5354(9)
_cell_measurement_reflns_used 3737
_cell_measurement_temperature 173(2)
_cell_measurement_theta_max 30.05
_cell_measurement_theta_min 3.18
_cell_volume 559.89(9)
_computing_cell_refinement 'Bruker SAINT'
_computing_data_collection 'Bruker APEX2'
_computing_data_reduction 'Bruker SAINT'
_computing_molecular_graphics 'Bruker SHELXTL'
_computing_publication_material 'Bruker SHELXTL'
_computing_structure_refinement 'SHELXL-97 (Sheldrick, 2008)'
_computing_structure_solution 'SHELXS-97 (Sheldrick, 2008)'
_diffrn_ambient_temperature 173(2)
_diffrn_measured_fraction_theta_full 0.966
_diffrn_measured_fraction_theta_max 0.966
_diffrn_measurement_device_type 'Bruker APEX-II CCD'
_diffrn_measurement_method '\f and \w scans'
_diffrn_radiation_monochromator graphite
_diffrn_radiation_source 'fine-focus sealed tube'
_diffrn_radiation_type MoK\a
_diffrn_radiation_wavelength 0.71073
_diffrn_reflns_av_R_equivalents 0.0388
_diffrn_reflns_av_sigmaI/netI 0.0537
_diffrn_reflns_limit_h_max 9
_diffrn_reflns_limit_h_min -9
_diffrn_reflns_limit_k_max 8
_diffrn_reflns_limit_k_min -12
_diffrn_reflns_limit_l_max 14
_diffrn_reflns_limit_l_min -14
_diffrn_reflns_number 5755
_diffrn_reflns_theta_full 29.46
_diffrn_reflns_theta_max 29.46
_diffrn_reflns_theta_min 2.12
_exptl_absorpt_coefficient_mu 2.856
_exptl_absorpt_correction_T_max 0.8943
_exptl_absorpt_correction_T_min 0.7256
_exptl_absorpt_correction_type multi-scan
_exptl_absorpt_process_details sadabs
_exptl_crystal_colour colorless
_exptl_crystal_density_diffrn 1.964
_exptl_crystal_density_meas ?
_exptl_crystal_density_method 'not measured'
_exptl_crystal_description plate
_exptl_crystal_F_000 316
_exptl_crystal_size_max 0.12
_exptl_crystal_size_mid 0.12
_exptl_crystal_size_min 0.04
_refine_diff_density_max 2.920
_refine_diff_density_min -2.764
_refine_diff_density_rms 0.332
_refine_ls_extinction_method none
_refine_ls_goodness_of_fit_ref 1.031
_refine_ls_hydrogen_treatment constr
_refine_ls_matrix_type full
_refine_ls_number_parameters 146
_refine_ls_number_reflns 3002
_refine_ls_number_restraints 0
_refine_ls_restrained_S_all 1.031
_refine_ls_R_factor_all 0.0697
_refine_ls_R_factor_gt 0.0668
_refine_ls_shift/su_max 0.001
_refine_ls_shift/su_mean 0.000
_refine_ls_structure_factor_coef Fsqd
_refine_ls_weighting_details 'calc w=1/[\s^2^(Fo^2^)+(0.1290P)^2^+0.0000P] where P=(Fo^2^+2Fc^2^)/3'
_refine_ls_weighting_scheme calc
_refine_ls_wR_factor_gt 0.1560
_refine_ls_wR_factor_ref 0.1600
_reflns_number_gt 2766
_reflns_number_total 3002
_reflns_threshold_expression >2sigma(I)
_cod_data_source_file d1ce00494h2.cif
_cod_data_source_block e3344
_cod_depositor_comments
;
The following automatic conversions were performed:

data item '_symmetry_cell_setting' value 'Triclinic' was changed to
'triclinic' in accordance with the
/home/data/users/saulius/crontab/automatic-downloads/rss-feeds/RSC/lib/dictionaries/cif_core.dic
dictionary named 'cif_core.dic' version 2.4.2 last updated on
2011-04-26.

data item '_exptl_crystal_density_meas' value 'none' was changed to
'?' -- the value is perceived as not measured.

Automatic conversion script
Id: cif_fix_values 7556 2019-12-06 15:28:31Z antanas 

 Adding full bibliography for 7242828--7242834.cif.
;
_cod_original_cell_volume 559.89(8)
_cod_original_sg_symbol_H-M P-1
_cod_database_code 7242828

loop_
_symmetry_equiv_pos_as_xyz
'x, y, z'
'-x, -y, -z'

loop_
_atom_site_label
_atom_site_type_symbol
_atom_site_fract_x
_atom_site_fract_y
_atom_site_fract_z
_atom_site_U_iso_or_equiv
_atom_site_adp_type
_atom_site_occupancy
_atom_site_symmetry_multiplicity
_atom_site_calc_flag
_atom_site_refinement_flags
_atom_site_disorder_assembly
_atom_site_disorder_group
N1 N 0.4872(6) 0.9657(5) 0.2423(5) 0.0280(9) Uani 1 1 d . . .
C1 C 0.3452(7) 0.9622(6) 0.1799(5) 0.0279(9) Uani 1 1 d . . .
H1 H 0.3274 1.0396 0.0888 0.033 Uiso 1 1 calc R . .
C2 C 0.2216(7) 0.8518(6) 0.2402(4) 0.0247(9) Uani 1 1 d . . .
H2 H 0.1228 0.8541 0.1910 0.030 Uiso 1 1 calc R . .
C3 C 0.2439(6) 0.7380(5) 0.3736(4) 0.0214(8) Uani 1 1 d . . .
C4 C 0.3942(8) 0.7398(7) 0.4393(5) 0.0302(10) Uani 1 1 d . . .
H4 H 0.4161 0.6638 0.5303 0.036 Uiso 1 1 calc R . .
C5 C 0.5116(7) 0.8552(7) 0.3692(6) 0.0340(11) Uani 1 1 d . . .
H5 H 0.6143 0.8548 0.4143 0.041 Uiso 1 1 calc R . .
C6 C 0.1190(6) 0.6183(5) 0.4397(4) 0.0199(8) Uani 1 1 d . . .
C7 C 0.1424(6) 0.4961(6) 0.3823(4) 0.0235(8) Uani 1 1 d . . .
H7 H 0.2405 0.4941 0.3003 0.028 Uiso 1 1 calc R . .
C8 C 0.0294(6) 0.3765(5) 0.4387(4) 0.0219(8) Uani 1 1 d . . .
C9 C 0.0742(7) 0.2412(6) 0.3772(5) 0.0296(10) Uani 1 1 d . . .
H9A H 0.1816 0.2579 0.2950 0.044 Uiso 1 1 calc R . .
H9B H -0.0536 0.2457 0.3499 0.044 Uiso 1 1 calc R . .
H9C H 0.1238 0.1316 0.4464 0.044 Uiso 1 1 calc R . .
C10 C 0.1258(7) 0.6124(6) 0.9517(5) 0.0239(9) Uani 1 1 d . . .
I1 I 0.30213(4) 0.78752(3) 0.87177(3) 0.02603(16) Uani 1 1 d . . .
C11 C 0.1741(6) 0.4797(6) 0.9029(5) 0.0254(9) Uani 1 1 d . . .
F1 F 0.3428(5) 0.4552(4) 0.8071(3) 0.0342(7) Uani 1 1 d . . .
C12 C -0.0508(6) 0.6287(6) 1.0503(5) 0.0234(8) Uani 1 1 d . . .
F2 F -0.1077(4) 0.7562(4) 1.1014(3) 0.0313(6) Uani 1 1 d . . .

loop_
_atom_site_aniso_label
_atom_site_aniso_U_11
_atom_site_aniso_U_22
_atom_site_aniso_U_33
_atom_site_aniso_U_23
_atom_site_aniso_U_13
_atom_site_aniso_U_12
N1 0.0158(16) 0.027(2) 0.041(2) -0.0151(17) 0.0024(15) -0.0057(15)
C1 0.022(2) 0.028(2) 0.034(2) -0.0134(17) -0.0009(16) -0.0064(17)
C2 0.0202(19) 0.028(2) 0.0268(18) -0.0106(16) -0.0040(15) -0.0058(16)
C3 0.0115(16) 0.0230(19) 0.0304(19) -0.0146(16) -0.0021(14) 0.0003(15)
C4 0.021(2) 0.031(2) 0.036(2) -0.0090(19) -0.0079(17) -0.0042(18)
C5 0.018(2) 0.036(3) 0.050(3) -0.017(2) -0.0091(18) -0.0046(19)
C6 0.0099(16) 0.0184(18) 0.0296(18) -0.0100(15) -0.0009(14) -0.0008(14)
C7 0.0133(16) 0.026(2) 0.0292(18) -0.0120(15) -0.0010(14) -0.0018(15)
C8 0.0118(16) 0.0249(19) 0.0302(18) -0.0158(16) -0.0020(13) 0.0004(14)
C9 0.025(2) 0.031(2) 0.039(2) -0.0239(19) -0.0006(17) -0.0048(18)
C10 0.0129(17) 0.027(2) 0.032(2) -0.0142(17) -0.0011(15) -0.0028(16)
I1 0.0161(2) 0.0290(2) 0.0359(2) -0.01519(15) 0.00000(12) -0.00725(14)
C11 0.0150(17) 0.030(2) 0.0308(18) -0.0161(16) 0.0026(15) -0.0024(16)
F1 0.0201(13) 0.0408(16) 0.0447(15) -0.0272(13) 0.0135(11) -0.0104(12)
C12 0.0157(17) 0.026(2) 0.0328(19) -0.0185(16) -0.0006(14) -0.0021(15)
F2 0.0250(13) 0.0318(14) 0.0446(15) -0.0267(12) 0.0019(11) -0.0056(11)

loop_
_atom_type_symbol
_atom_type_description
_atom_type_scat_dispersion_real
_atom_type_scat_dispersion_imag
_atom_type_scat_source
C C 0.0033 0.0016 'International Tables Vol C Tables 4.2.6.8 and 6.1.1.4'
H H 0.0000 0.0000 'International Tables Vol C Tables 4.2.6.8 and 6.1.1.4'
N N 0.0061 0.0033 'International Tables Vol C Tables 4.2.6.8 and 6.1.1.4'
F F 0.0171 0.0103 'International Tables Vol C Tables 4.2.6.8 and 6.1.1.4'
I I -0.4742 1.8119 'International Tables Vol C Tables 4.2.6.8 and 6.1.1.4'

loop_
_geom_angle_atom_site_label_1
_geom_angle_atom_site_label_2
_geom_angle_atom_site_label_3
_geom_angle
_geom_angle_site_symmetry_1
_geom_angle_site_symmetry_3
_geom_angle_publ_flag
C1 N1 C5 117.3(5) . . ?
N1 C1 C2 123.7(5) . . ?
N1 C1 H1 118.1 . . ?
C2 C1 H1 118.1 . . ?
C3 C2 C1 119.2(4) . . ?
C3 C2 H2 120.4 . . ?
C1 C2 H2 120.4 . . ?
C2 C3 C4 117.4(4) . . ?
C2 C3 C6 120.8(4) . . ?
C4 C3 C6 121.7(4) . . ?
C5 C4 C3 118.9(4) . . ?
C5 C4 H4 120.6 . . ?
C3 C4 H4 120.6 . . ?
N1 C5 C4 123.5(5) . . ?
N1 C5 H5 118.3 . . ?
C4 C5 H5 118.3 . . ?
C7 C6 C8 118.5(4) . 2_566 ?
C7 C6 C3 119.9(4) . . ?
C8 C6 C3 121.7(4) 2_566 . ?
C6 C7 C8 123.7(4) . . ?
C6 C7 H7 118.2 . . ?
C8 C7 H7 118.2 . . ?
C7 C8 C6 117.8(4) . 2_566 ?
C7 C8 C9 120.6(4) . . ?
C6 C8 C9 121.5(4) 2_566 . ?
C8 C9 H9A 109.5 . . ?
C8 C9 H9B 109.5 . . ?
H9A C9 H9B 109.5 . . ?
C8 C9 H9C 109.5 . . ?
H9A C9 H9C 109.5 . . ?
H9B C9 H9C 109.5 . . ?
C12 C10 C11 116.6(5) . . ?
C12 C10 I1 121.7(4) . . ?
C11 C10 I1 121.6(3) . . ?
F1 C11 C12 118.5(4) . 2_567 ?
F1 C11 C10 120.2(4) . . ?
C12 C11 C10 121.3(4) 2_567 . ?
F2 C12 C11 118.2(4) . 2_567 ?
F2 C12 C10 119.6(4) . . ?
C11 C12 C10 122.1(4) 2_567 . ?

loop_
_geom_bond_atom_site_label_1
_geom_bond_atom_site_label_2
_geom_bond_distance
_geom_bond_site_symmetry_2
_geom_bond_publ_flag
N1 C1 1.330(6) . ?
N1 C5 1.330(7) . ?
C1 C2 1.387(7) . ?
C1 H1 0.9500 . ?
C2 C3 1.389(6) . ?
C2 H2 0.9500 . ?
C3 C4 1.397(6) . ?
C3 C6 1.458(6) . ?
C4 C5 1.395(8) . ?
C4 H4 0.9500 . ?
C5 H5 0.9500 . ?
C6 C7 1.397(6) . ?
C6 C8 1.421(5) 2_566 ?
C7 C8 1.398(7) . ?
C7 H7 0.9500 . ?
C8 C6 1.421(5) 2_566 ?
C8 C9 1.501(6) . ?
C9 H9A 0.9800 . ?
C9 H9B 0.9800 . ?
C9 H9C 0.9800 . ?
C10 C12 1.385(6) . ?
C10 C11 1.386(7) . ?
C10 I1 2.103(5) . ?
C11 F1 1.343(4) . ?
C11 C12 1.376(7) 2_567 ?
C12 F2 1.350(5) . ?
C12 C11 1.376(7) 2_567 ?
